data_7159383
loop_
_publ_author_name
'Zhang, Nan'
'Ma, Hai'
'Cheung, Chi Wai'
'Zhang, Fa-Guang'
'Jasi&#x144;ski, Marcin'
'Ma, Jun-An'
'Nie, Jing'

_publ_section_title
;
 Regioselective [3 + 2] cycloaddition of di/trifluoromethylated
 hydrazonoyl chlorides with fluorinated nitroalkenes: a facile access to
 3-di/trifluoroalkyl-5-fluoropyrazoles.
;
_journal_issue 24
_journal_name_full 'Organic &amp; biomolecular chemistry'
_journal_page_first 5040
_journal_page_last 5045
_journal_paper_doi 10.1039/d3ob00644a
_journal_volume 21
_journal_year 2023
_chemical_formula_moiety 'C16 H11 F3 N2'
_chemical_formula_sum 'C16 H11 F3 N2'
_chemical_formula_weight 288.27
_space_group_crystal_system monoclinic
_space_group_IT_number 14
_space_group_name_Hall '-P 2ybc'
_space_group_name_H-M_alt 'P 1 21/c 1'
_atom_sites_solution_hydrogens geom
_atom_sites_solution_primary dual
_audit_block_doi 10.5517/ccdc.csd.cc2fsdsf
_audit_creation_date 2021-07-13
_audit_creation_method
;
Olex2 1.3
(compiled 2020.11.12 svn.r5f609507 for OlexSys, GUI svn.r6272)
;
_audit_update_record
;
2023-04-20 deposited with the CCDC.	2023-05-29 downloaded from the CCDC.
;
_cell_angle_alpha 90
_cell_angle_beta 99.887(3)
_cell_angle_gamma 90
_cell_formula_units_Z 4
_cell_length_a 5.6195(5)
_cell_length_b 18.5139(15)
_cell_length_c 12.9119(10)
_cell_measurement_reflns_used 5199
_cell_measurement_temperature 296.15
_cell_measurement_theta_max 25.348
_cell_measurement_theta_min 2.721
_cell_volume 1323.39(19)
_computing_cell_refinement 'CrystalClear-SM Expert 2.0 r7 (Rigaku, 2011)'
_computing_data_collection
;
CrystalClear-SM Expert 2.0 r7 (Rigaku, 2011)
;
_computing_data_reduction 'CrystalClear-SM Expert 2.0 r7 (Rigaku, 2011)'
_computing_molecular_graphics 'Olex2 1.3 (Dolomanov et al., 2009)'
_computing_publication_material 'Olex2 1.3 (Dolomanov et al., 2009)'
_computing_structure_refinement 'SHELXL 2018/3 (Sheldrick, 2015)'
_computing_structure_solution 'SHELXT 2018/2 (Sheldrick, 2018)'
_diffrn_ambient_temperature 296.15
_diffrn_detector CCD
_diffrn_detector_area_resol_mean 28.5714
_diffrn_detector_type 'Rigaku Saturn724+'
_diffrn_measured_fraction_theta_full 1.000
_diffrn_measured_fraction_theta_max 0.997
_diffrn_measurement_device 'AFC12 (Right): Kappa 3 circle'
_diffrn_measurement_device_type Rigaku_AFC12K_724P_007HF_Mo
_diffrn_measurement_method 'profile data from \w-scans'
_diffrn_measurement_specimen_support 'Mitegen 50um'
_diffrn_radiation_collimation 0.3
_diffrn_radiation_monochromator Confocal
_diffrn_radiation_probe x-ray
_diffrn_radiation_type MoK\a
_diffrn_radiation_wavelength 0.71073
_diffrn_reflns_av_R_equivalents 0.0580
_diffrn_reflns_av_unetI/netI 0.0484
_diffrn_reflns_Laue_measured_fraction_full 1.000
_diffrn_reflns_Laue_measured_fraction_max 0.997
_diffrn_reflns_limit_h_max 7
_diffrn_reflns_limit_h_min -7
_diffrn_reflns_limit_k_max 25
_diffrn_reflns_limit_k_min -25
_diffrn_reflns_limit_l_max 17
_diffrn_reflns_limit_l_min -17
_diffrn_reflns_number 23856
_diffrn_reflns_point_group_measured_fraction_full 1.000
_diffrn_reflns_point_group_measured_fraction_max 0.997
_diffrn_reflns_theta_full 25.242
_diffrn_reflns_theta_max 29.641
_diffrn_reflns_theta_min 2.200
_diffrn_source 'Rotating Anode'
_diffrn_source_current 24.0
_diffrn_source_power 1.2
_diffrn_source_target Mo
_diffrn_source_type 'Rotating Anode'
_diffrn_source_voltage 50.0
_exptl_absorpt_coefficient_mu 0.116
_exptl_absorpt_correction_T_max 0.7459
_exptl_absorpt_correction_T_min 0.6511
_exptl_absorpt_correction_type multi-scan
_exptl_absorpt_process_details
;
SADABS-2016/2 (Bruker,2016/2) was used for absorption correction.
wR2(int) was 0.1361 before and 0.0616 after correction.
The Ratio of minimum to maximum transmission is 0.8729.
The \l/2 correction factor is Not present.
;
_exptl_crystal_colour 'clear light colourless'
_exptl_crystal_colour_lustre clear
_exptl_crystal_colour_modifier light
_exptl_crystal_colour_primary colourless
_exptl_crystal_density_diffrn 1.447
_exptl_crystal_description block
_exptl_crystal_F_000 592
_exptl_crystal_size_max 0.32
_exptl_crystal_size_mid 0.26
_exptl_crystal_size_min 0.16
_refine_diff_density_max 0.229
_refine_diff_density_min -0.247
_refine_diff_density_rms 0.048
_refine_ls_extinction_method none
_refine_ls_goodness_of_fit_ref 1.027
_refine_ls_hydrogen_treatment constr
_refine_ls_matrix_type full
_refine_ls_number_parameters 190
_refine_ls_number_reflns 3722
_refine_ls_number_restraints 0
_refine_ls_restrained_S_all 1.027
_refine_ls_R_factor_all 0.0819
_refine_ls_R_factor_gt 0.0465
_refine_ls_shift/su_max 0.001
_refine_ls_shift/su_mean 0.000
_refine_ls_structure_factor_coef Fsqd
_refine_ls_weighting_details 'w=1/[\s^2^(Fo^2^)+(0.0398P)^2^+0.3662P] where P=(Fo^2^+2Fc^2^)/3'
_refine_ls_weighting_scheme calc
_refine_ls_wR_factor_gt 0.0961
_refine_ls_wR_factor_ref 0.1091
_reflns_Friedel_coverage 0.000
_reflns_number_gt 2518
_reflns_number_total 3722
_reflns_threshold_expression 'I > 2\s(I)'
_cod_data_source_file d3ob00644a2.cif
_cod_data_source_block lmh01_0m
_cod_depositor_comments 'Adding full bibliography for 7159383.cif.'
_cod_database_code 7159383
_shelx_shelxl_version_number 2018/3
_shelx_space_group_comment
;
The symmetry employed for this shelxl refinement is uniquely defined
by the following loop, which should always be used as a source of
symmetry information in preference to the above space-group names.
They are only intended as comments.
;
_shelx_estimated_absorpt_t_max 0.982
_shelx_estimated_absorpt_t_min 0.964
_olex2_refinement_description
;
1. Fixed Uiso
 At 1.2 times of:
  All C(H) groups
2.a Ternary CH refined with riding coordinates:
 C00G(H00G)
2.b Aromatic/amide H refined with riding coordinates:
 C00B(H00B), C00C(H00C), C00D(H00D), C00E(H00E), C00F(H00F), C00H(H00H),
 C00I(H00I), C00J(H00J), C00K(H00K), C00L(H00L)
;
_olex2_submission_special_instructions 'No special instructions were received'

loop_
_space_group_symop_operation_xyz
'x, y, z'
'-x, y+1/2, -z+1/2'
'-x, -y, -z'
'x, -y-1/2, z-1/2'

loop_
_atom_site_label
_atom_site_type_symbol
_atom_site_fract_x
_atom_site_fract_y
_atom_site_fract_z
_atom_site_U_iso_or_equiv
_atom_site_adp_type
_atom_site_occupancy
_atom_site_site_symmetry_order
_atom_site_calc_flag
_atom_site_refinement_flags_posn
_atom_site_refinement_flags_adp
_atom_site_refinement_flags_occupancy
_atom_site_disorder_assembly
_atom_site_disorder_group
F001 F 0.33457(16) 0.54746(5) 0.92116(6) 0.0367(2) Uani 1 1 d . . . . .
F002 F 0.50620(18) 0.57968(6) 0.51604(7) 0.0453(3) Uani 1 1 d . . . . .
F003 F 0.2592(2) 0.66669(5) 0.53652(8) 0.0509(3) Uani 1 1 d . . . . .
N004 N 0.1296(2) 0.50340(6) 0.76260(9) 0.0263(3) Uani 1 1 d . . . . .
N005 N 0.1153(2) 0.51499(7) 0.65754(9) 0.0287(3) Uani 1 1 d . . . . .
C006 C 0.3910(2) 0.59279(8) 0.75050(11) 0.0259(3) Uani 1 1 d . . . . .
C007 C 0.2915(2) 0.54934(8) 0.81688(11) 0.0259(3) Uani 1 1 d . . . . .
C008 C 0.5695(2) 0.65111(8) 0.77914(11) 0.0262(3) Uani 1 1 d . . . . .
C009 C 0.2718(3) 0.56814(8) 0.65099(11) 0.0275(3) Uani 1 1 d . . . . .
C00A C -0.0255(3) 0.45111(8) 0.79873(11) 0.0261(3) Uani 1 1 d . . . . .
C00B C 0.5538(3) 0.69638(8) 0.86400(12) 0.0317(3) Uani 1 1 d . . . . .
H00B H 0.431734 0.689348 0.903340 0.038 Uiso 1 1 calc R U . . .
C00C C -0.2518(3) 0.44018(8) 0.73824(12) 0.0289(3) Uani 1 1 d . . . . .
H00C H -0.301534 0.467440 0.677909 0.035 Uiso 1 1 calc R U . . .
C00D C -0.4024(3) 0.38819(8) 0.76894(13) 0.0349(4) Uani 1 1 d . . . . .
H00D H -0.553530 0.379911 0.728532 0.042 Uiso 1 1 calc R U . . .
C00E C 0.0509(3) 0.41186(8) 0.88967(12) 0.0322(3) Uani 1 1 d . . . . .
H00E H 0.202463 0.419753 0.929892 0.039 Uiso 1 1 calc R U . . .
C00F C 0.7552(3) 0.66252(8) 0.72177(13) 0.0317(3) Uani 1 1 d . . . . .
H00F H 0.769630 0.632388 0.665554 0.038 Uiso 1 1 calc R U . . .
C00G C 0.2851(3) 0.59332(9) 0.54303(12) 0.0352(4) Uani 1 1 d . . . . .
H00G H 0.158136 0.570040 0.492537 0.042 Uiso 1 1 calc R U . . .
C00H C 0.9182(3) 0.71847(9) 0.74805(13) 0.0358(4) Uani 1 1 d . . . . .
H00H H 1.040302 0.725990 0.708909 0.043 Uiso 1 1 calc R U . . .
C00I C 0.9003(3) 0.76310(9) 0.83197(13) 0.0373(4) Uani 1 1 d . . . . .
H00I H 1.009941 0.800622 0.849321 0.045 Uiso 1 1 calc R U . . .
C00J C 0.7191(3) 0.75186(9) 0.89006(13) 0.0375(4) Uani 1 1 d . . . . .
H00J H 0.707834 0.781650 0.947004 0.045 Uiso 1 1 calc R U . . .
C00K C -0.1040(3) 0.36053(9) 0.91935(14) 0.0378(4) Uani 1 1 d . . . . .
H00K H -0.056167 0.333810 0.980360 0.045 Uiso 1 1 calc R U . . .
C00L C -0.3291(3) 0.34865(9) 0.85914(14) 0.0384(4) Uani 1 1 d . . . . .
H00L H -0.431126 0.313889 0.879632 0.046 Uiso 1 1 calc R U . . .

loop_
_atom_site_aniso_label
_atom_site_aniso_U_11
_atom_site_aniso_U_22
_atom_site_aniso_U_33
_atom_site_aniso_U_23
_atom_site_aniso_U_13
_atom_site_aniso_U_12
F001 0.0445(5) 0.0428(5) 0.0215(4) -0.0002(4) 0.0023(4) -0.0076(4)
F002 0.0499(6) 0.0553(7) 0.0343(5) -0.0015(5) 0.0176(4) -0.0086(5)
F003 0.0741(7) 0.0376(6) 0.0388(6) 0.0127(4) 0.0032(5) 0.0015(5)
N004 0.0274(6) 0.0281(6) 0.0235(6) 0.0002(5) 0.0044(5) -0.0005(5)
N005 0.0332(7) 0.0298(7) 0.0229(6) 0.0008(5) 0.0039(5) 0.0000(5)
C006 0.0254(7) 0.0267(7) 0.0255(7) -0.0003(6) 0.0041(6) 0.0036(6)
C007 0.0269(7) 0.0284(7) 0.0217(7) -0.0017(6) 0.0021(5) 0.0015(6)
C008 0.0250(7) 0.0240(7) 0.0282(7) 0.0039(6) 0.0004(6) 0.0028(5)
C009 0.0288(7) 0.0273(7) 0.0264(7) 0.0005(6) 0.0046(6) 0.0009(6)
C00A 0.0275(7) 0.0233(7) 0.0291(7) -0.0023(6) 0.0092(6) 0.0012(6)
C00B 0.0295(8) 0.0328(8) 0.0313(8) -0.0004(6) 0.0015(6) 0.0009(6)
C00C 0.0294(7) 0.0268(8) 0.0311(8) -0.0043(6) 0.0067(6) 0.0021(6)
C00D 0.0292(8) 0.0314(8) 0.0459(10) -0.0108(7) 0.0112(7) -0.0020(6)
C00E 0.0305(8) 0.0339(8) 0.0329(8) 0.0037(7) 0.0071(6) 0.0040(6)
C00F 0.0294(8) 0.0302(8) 0.0353(8) 0.0003(6) 0.0053(6) 0.0018(6)
C00G 0.0417(9) 0.0347(9) 0.0290(8) 0.0012(7) 0.0053(7) -0.0049(7)
C00H 0.0279(8) 0.0338(8) 0.0450(10) 0.0077(7) 0.0046(7) -0.0011(6)
C00I 0.0329(8) 0.0271(8) 0.0471(10) 0.0052(7) -0.0065(7) -0.0041(6)
C00J 0.0406(9) 0.0316(9) 0.0362(9) -0.0049(7) -0.0047(7) 0.0022(7)
C00K 0.0414(9) 0.0330(9) 0.0426(9) 0.0092(7) 0.0175(8) 0.0060(7)
C00L 0.0392(9) 0.0276(8) 0.0536(11) -0.0006(7) 0.0225(8) -0.0011(7)

loop_
_atom_type_symbol
_atom_type_description
_atom_type_scat_dispersion_real
_atom_type_scat_dispersion_imag
_atom_type_scat_source
C C 0.0033 0.0016 'International Tables Vol C Tables 4.2.6.8 and 6.1.1.4'
H H 0.0000 0.0000 'International Tables Vol C Tables 4.2.6.8 and 6.1.1.4'
F F 0.0171 0.0103 'International Tables Vol C Tables 4.2.6.8 and 6.1.1.4'
N N 0.0061 0.0033 'International Tables Vol C Tables 4.2.6.8 and 6.1.1.4'

loop_
_geom_angle_atom_site_label_1
_geom_angle_atom_site_label_2
_geom_angle_atom_site_label_3
_geom_angle
_geom_angle_site_symmetry_1
_geom_angle_site_symmetry_3
_geom_angle_publ_flag
N005 N004 C00A 119.70(12) . . ?
C007 N004 N005 109.68(11) . . ?
C007 N004 C00A 130.52(12) . . ?
C009 N005 N004 104.65(11) . . ?
C007 C006 C008 127.46(13) . . ?
C007 C006 C009 101.45(12) . . ?
C009 C006 C008 131.06(13) . . ?
F001 C007 N004 119.95(13) . . ?
F001 C007 C006 129.08(13) . . ?
N004 C007 C006 110.97(13) . . ?
C00B C008 C006 120.27(13) . . ?
C00B C008 C00F 118.71(14) . . ?
C00F C008 C006 121.02(13) . . ?
N005 C009 C006 113.24(13) . . ?
N005 C009 C00G 115.61(13) . . ?
C006 C009 C00G 131.11(14) . . ?
C00C C00A N004 117.71(13) . . ?
C00E C00A N004 120.88(13) . . ?
C00E C00A C00C 121.39(14) . . ?
C008 C00B H00B 119.8 . . ?
C00J C00B C008 120.35(15) . . ?
C00J C00B H00B 119.8 . . ?
C00A C00C H00C 120.4 . . ?
C00D C00C C00A 119.11(14) . . ?
C00D C00C H00C 120.4 . . ?
C00C C00D H00D 119.9 . . ?
C00L C00D C00C 120.20(15) . . ?
C00L C00D H00D 119.9 . . ?
C00A C00E H00E 120.8 . . ?
C00A C00E C00K 118.45(15) . . ?
C00K C00E H00E 120.8 . . ?
C008 C00F H00F 119.8 . . ?
C00H C00F C008 120.40(15) . . ?
C00H C00F H00F 119.8 . . ?
F002 C00G C009 112.06(13) . . ?
F002 C00G H00G 109.8 . . ?
F003 C00G F002 105.01(13) . . ?
F003 C00G C009 110.35(13) . . ?
F003 C00G H00G 109.8 . . ?
C009 C00G H00G 109.8 . . ?
C00F C00H H00H 119.8 . . ?
C00I C00H C00F 120.38(15) . . ?
C00I C00H H00H 119.8 . . ?
C00H C00I H00I 120.1 . . ?
C00H C00I C00J 119.76(15) . . ?
C00J C00I H00I 120.1 . . ?
C00B C00J H00J 119.8 . . ?
C00I C00J C00B 120.39(16) . . ?
C00I C00J H00J 119.8 . . ?
C00E C00K H00K 119.7 . . ?
C00L C00K C00E 120.69(15) . . ?
C00L C00K H00K 119.7 . . ?
C00D C00L C00K 120.15(15) . . ?
C00D C00L H00L 119.9 . . ?
C00K C00L H00L 119.9 . . ?

loop_
_geom_bond_atom_site_label_1
_geom_bond_atom_site_label_2
_geom_bond_distance
_geom_bond_site_symmetry_2
_geom_bond_publ_flag
F001 C007 1.3269(16) . ?
F002 C00G 1.3701(19) . ?
F003 C00G 1.3672(18) . ?
N004 N005 1.3621(16) . ?
N004 C007 1.3504(18) . ?
N004 C00A 1.4331(18) . ?
N005 C009 1.3318(19) . ?
C006 C007 1.363(2) . ?
C006 C008 1.477(2) . ?
C006 C009 1.419(2) . ?
C008 C00B 1.394(2) . ?
C008 C00F 1.395(2) . ?
C009 C00G 1.484(2) . ?
C00A C00C 1.388(2) . ?
C00A C00E 1.385(2) . ?
C00B H00B 0.9300 . ?
C00B C00J 1.387(2) . ?
C00C H00C 0.9300 . ?
C00C C00D 1.384(2) . ?
C00D H00D 0.9300 . ?
C00D C00L 1.377(2) . ?
C00E H00E 0.9300 . ?
C00E C00K 1.386(2) . ?
C00F H00F 0.9300 . ?
C00F C00H 1.386(2) . ?
C00G H00G 0.9800 . ?
C00H H00H 0.9300 . ?
C00H C00I 1.380(2) . ?
C00I H00I 0.9300 . ?
C00I C00J 1.380(2) . ?
C00J H00J 0.9300 . ?
C00K H00K 0.9300 . ?
C00K C00L 1.384(2) . ?
C00L H00L 0.9300 . ?

loop_
_geom_torsion_atom_site_label_1
_geom_torsion_atom_site_label_2
_geom_torsion_atom_site_label_3
_geom_torsion_atom_site_label_4
_geom_torsion
_geom_torsion_site_symmetry_1
_geom_torsion_site_symmetry_2
_geom_torsion_site_symmetry_3
_geom_torsion_site_symmetry_4
_geom_torsion_publ_flag
N004 N005 C009 C006 -0.21(16) . . . . ?
N004 N005 C009 C00G -177.92(12) . . . . ?
N004 C00A C00C C00D 177.65(13) . . . . ?
N004 C00A C00E C00K -178.19(13) . . . . ?
N005 N004 C007 F001 -179.96(12) . . . . ?
N005 N004 C007 C006 -0.19(16) . . . . ?
N005 N004 C00A C00C -30.99(18) . . . . ?
N005 N004 C00A C00E 147.62(14) . . . . ?
N005 C009 C00G F002 -115.13(15) . . . . ?
N005 C009 C00G F003 128.23(14) . . . . ?
C006 C008 C00B C00J -179.04(13) . . . . ?
C006 C008 C00F C00H 178.53(14) . . . . ?
C006 C009 C00G F002 67.7(2) . . . . ?
C006 C009 C00G F003 -49.0(2) . . . . ?
C007 N004 N005 C009 0.24(15) . . . . ?
C007 N004 C00A C00C 145.14(15) . . . . ?
C007 N004 C00A C00E -36.3(2) . . . . ?
C007 C006 C008 C00B -38.8(2) . . . . ?
C007 C006 C008 C00F 141.76(16) . . . . ?
C007 C006 C009 N005 0.10(16) . . . . ?
C007 C006 C009 C00G 177.35(15) . . . . ?
C008 C006 C007 F001 -2.0(2) . . . . ?
C008 C006 C007 N004 178.23(13) . . . . ?
C008 C006 C009 N005 -177.98(14) . . . . ?
C008 C006 C009 C00G -0.7(3) . . . . ?
C008 C00B C00J C00I 0.3(2) . . . . ?
C008 C00F C00H C00I 0.7(2) . . . . ?
C009 C006 C007 F001 179.80(14) . . . . ?
C009 C006 C007 N004 0.06(15) . . . . ?
C009 C006 C008 C00B 138.80(16) . . . . ?
C009 C006 C008 C00F -40.6(2) . . . . ?
C00A N004 N005 C009 177.11(12) . . . . ?
C00A N004 C007 F001 3.6(2) . . . . ?
C00A N004 C007 C006 -176.62(13) . . . . ?
C00A C00C C00D C00L 0.9(2) . . . . ?
C00A C00E C00K C00L 0.3(2) . . . . ?
C00B C008 C00F C00H -0.9(2) . . . . ?
C00C C00A C00E C00K 0.4(2) . . . . ?
C00C C00D C00L C00K -0.3(2) . . . . ?
C00E C00A C00C C00D -0.9(2) . . . . ?
C00E C00K C00L C00D -0.3(2) . . . . ?
C00F C008 C00B C00J 0.4(2) . . . . ?
C00F C00H C00I C00J 0.1(2) . . . . ?
C00H C00I C00J C00B -0.6(2) . . . . ?
